data_4102249
loop_
_publ_author_name
'James D. Crowley'
'Kevin D. H\"anni'
'David A. Leigh'
'Alexandra M. Z. Slawin'

_publ_section_title
;
 Diels-Alder Active-Template Synthesis of Rotaxanes and
 Metal-Ion-Switchable Molecular Shuttles
;
_journal_name_full 'Journal of the American Chemical Society'
_journal_page_first 5309
_journal_page_last 5314
_journal_paper_doi 10.1021/ja101029u
_journal_volume 132
_journal_year 2010
_chemical_formula_moiety 'C31 H39 Cl2 N O2 S2 Zn'
_chemical_formula_sum 'C31 H39 Cl2 N O2 S2 Zn'
_chemical_formula_weight 658.02
_chemical_name_systematic
; 
 ? 
;
_space_group_IT_number 61
_symmetry_cell_setting orthorhombic
_symmetry_space_group_name_Hall '-P 2ac 2ab'
_symmetry_space_group_name_H-M 'P b c a'
_atom_sites_solution_hydrogens geom
_atom_sites_solution_primary direct
_atom_sites_solution_secondary difmap
_audit_creation_method SHELXL-97
_cell_angle_alpha 90.00
_cell_angle_beta 90.00
_cell_angle_gamma 90.00
_cell_formula_units_Z 8
_cell_length_a 26.267(9)
_cell_length_b 9.004(3)
_cell_length_c 26.253(9)
_cell_measurement_reflns_used 12576
_cell_measurement_temperature 93(2)
_cell_measurement_theta_max 28.6690
_cell_measurement_theta_min 1.7342
_cell_volume 6209(4)
_computing_cell_refinement 'CrystalClear (Rigaku Corp., 2004)'
_computing_data_collection 'CrystalClear (Rigaku Corp., 2004)'
_computing_data_reduction 'CrystalClear (Rigaku Corp., 2004)'
_computing_molecular_graphics 'Bruker SHELXTL'
_computing_publication_material 'Bruker SHELXTL'
_computing_structure_refinement 'SHELXL-97 (Sheldrick, 1997)'
_computing_structure_solution 'SHELXS-97 (Sheldrick, 1990)'
_diffrn_ambient_temperature 93(2)
_diffrn_measured_fraction_theta_full 0.995
_diffrn_measured_fraction_theta_max 0.994
_diffrn_measurement_device_type CCD
_diffrn_measurement_method '\w and \f scans'
_diffrn_radiation_monochromator confocal
_diffrn_radiation_source 'rotating anode'
_diffrn_radiation_type MoK\a
_diffrn_radiation_wavelength 0.71073
_diffrn_reflns_av_R_equivalents 0.1853
_diffrn_reflns_av_sigmaI/netI 0.1050
_diffrn_reflns_limit_h_max 31
_diffrn_reflns_limit_h_min -29
_diffrn_reflns_limit_k_max 10
_diffrn_reflns_limit_k_min -10
_diffrn_reflns_limit_l_max 27
_diffrn_reflns_limit_l_min -31
_diffrn_reflns_number 37530
_diffrn_reflns_theta_full 25.00
_diffrn_reflns_theta_max 25.34
_diffrn_reflns_theta_min 1.73
_exptl_absorpt_coefficient_mu 1.127
_exptl_absorpt_correction_T_max 1.0000
_exptl_absorpt_correction_T_min 0.8493
_exptl_absorpt_correction_type multi-scan
_exptl_absorpt_process_details 'Jacobson, R. (1998) Private communication'
_exptl_crystal_colour Colorless
_exptl_crystal_density_diffrn 1.408
_exptl_crystal_density_method 'not measured'
_exptl_crystal_description Prism
_exptl_crystal_F_000 2752
_exptl_crystal_size_max 0.1000
_exptl_crystal_size_mid 0.0300
_exptl_crystal_size_min 0.0300
_refine_diff_density_max 4.254
_refine_diff_density_min -0.896
_refine_diff_density_rms 0.211
_refine_ls_extinction_method none
_refine_ls_goodness_of_fit_ref 1.107
_refine_ls_hydrogen_treatment constr
_refine_ls_matrix_type full
_refine_ls_number_parameters 353
_refine_ls_number_reflns 5649
_refine_ls_number_restraints 0
_refine_ls_restrained_S_all 1.107
_refine_ls_R_factor_all 0.1616
_refine_ls_R_factor_gt 0.1293
_refine_ls_shift/su_max 0.001
_refine_ls_shift/su_mean 0.000
_refine_ls_structure_factor_coef Fsqd
_refine_ls_weighting_details 'calc w=1/[\s^2^(Fo^2^)+(0.1993P)^2^+0.0000P] where P=(Fo^2^+2Fc^2^)/3'
_refine_ls_weighting_scheme calc
_refine_ls_wR_factor_gt 0.3075
_refine_ls_wR_factor_ref 0.3398
_reflns_number_gt 3862
_reflns_number_total 5649
_reflns_threshold_expression >2sigma(I)
_cod_data_source_file ja101029u_si_005.cif
_cod_data_source_block dled135
_cod_database_code 4102249

loop_
_symmetry_equiv_pos_as_xyz
'x, y, z'
'-x+1/2, -y, z+1/2'
'-x, y+1/2, -z+1/2'
'x+1/2, -y+1/2, -z'
'-x, -y, -z'
'x-1/2, y, -z-1/2'
'x, -y-1/2, z-1/2'
'-x-1/2, y-1/2, z'

loop_
_atom_site_label
_atom_site_type_symbol
_atom_site_fract_x
_atom_site_fract_y
_atom_site_fract_z
_atom_site_U_iso_or_equiv
_atom_site_adp_type
_atom_site_occupancy
_atom_site_symmetry_multiplicity
_atom_site_calc_flag
_atom_site_refinement_flags
Zn1 Zn 0.46690(4) 0.25866(9) 0.14732(3) 0.0361(4) Uani 1 1 d .
Cl1 Cl 0.41477(9) 0.4307(2) 0.17980(8) 0.0463(6) Uani 1 1 d .
Cl2 Cl 0.54905(9) 0.2939(2) 0.12595(8) 0.0439(6) Uani 1 1 d .
C1 C 0.4350(3) 0.0605(9) 0.2667(3) 0.0413(19) Uani 1 1 d .
H1A H 0.4466 -0.0143 0.2918 0.050 Uiso 1 1 calc R
H1B H 0.4239 0.1493 0.2860 0.050 Uiso 1 1 calc R
S2 S 0.48975(9) 0.1131(2) 0.22645(8) 0.0440(6) Uani 1 1 d .
C3 C 0.5008(3) -0.0509(8) 0.1885(3) 0.044(2) Uani 1 1 d .
H3A H 0.5357 -0.0456 0.1744 0.053 Uiso 1 1 calc R
H3B H 0.4993 -0.1387 0.2112 0.053 Uiso 1 1 calc R
C4 C 0.4639(3) -0.0742(9) 0.1450(3) 0.046(2) Uani 1 1 d .
N5 N 0.4436(3) 0.0472(6) 0.1234(2) 0.0370(15) Uani 1 1 d .
C6 C 0.4107(3) 0.0318(10) 0.0833(3) 0.045(2) Uani 1 1 d .
C7 C 0.3995(4) -0.1071(10) 0.0643(3) 0.056(2) Uani 1 1 d .
H7A H 0.3767 -0.1184 0.0365 0.067 Uiso 1 1 calc R
C8 C 0.4230(4) -0.2337(9) 0.0873(4) 0.057(3) Uani 1 1 d .
H8A H 0.4167 -0.3303 0.0741 0.068 Uiso 1 1 calc R
C9 C 0.4540(4) -0.2160(9) 0.1274(4) 0.049(2) Uani 1 1 d .
H9A H 0.4689 -0.2997 0.1435 0.059 Uiso 1 1 calc R
C10 C 0.3870(4) 0.1695(9) 0.0635(3) 0.048(2) Uani 1 1 d .
H10A H 0.3595 0.2003 0.0870 0.057 Uiso 1 1 calc R
H10B H 0.3712 0.1475 0.0301 0.057 Uiso 1 1 calc R
S11 S 0.43070(9) 0.3230(2) 0.05568(8) 0.0450(6) Uani 1 1 d .
C12 C 0.4712(3) 0.2473(9) 0.0052(4) 0.045(2) Uani 1 1 d .
H12A H 0.4996 0.3168 -0.0016 0.053 Uiso 1 1 calc R
H12B H 0.4859 0.1516 0.0165 0.053 Uiso 1 1 calc R
C13 C 0.4416(3) 0.2237(8) -0.0426(3) 0.0356(18) Uani 1 1 d .
C14 C 0.4273(3) 0.0836(9) -0.0586(3) 0.0411(19) Uani 1 1 d .
H14A H 0.4383 -0.0009 -0.0400 0.049 Uiso 1 1 calc R
C15 C 0.3973(3) 0.0644(9) -0.1016(3) 0.0392(19) Uani 1 1 d .
H15A H 0.3880 -0.0330 -0.1120 0.047 Uiso 1 1 calc R
C16 C 0.3806(3) 0.1857(8) -0.1295(3) 0.0375(18) Uani 1 1 d .
C17 C 0.3951(3) 0.3253(10) -0.1141(3) 0.045(2) Uani 1 1 d .
H17A H 0.3846 0.4096 -0.1331 0.054 Uiso 1 1 calc R
C18 C 0.4252(3) 0.3440(9) -0.0706(3) 0.041(2) Uani 1 1 d .
H18A H 0.4345 0.4413 -0.0601 0.050 Uiso 1 1 calc R
O19 O 0.3508(2) 0.1801(5) -0.17155(19) 0.0451(15) Uani 1 1 d .
C20 C 0.3296(4) 0.0403(9) -0.1870(3) 0.051(2) Uani 1 1 d .
H20A H 0.3248 -0.0255 -0.1572 0.061 Uiso 1 1 calc R
H20B H 0.3524 -0.0099 -0.2116 0.061 Uiso 1 1 calc R
C21 C 0.2778(4) 0.0756(9) -0.2121(3) 0.049(2) Uani 1 1 d .
H21A H 0.2837 0.1357 -0.2431 0.058 Uiso 1 1 calc R
H21B H 0.2615 -0.0186 -0.2227 0.058 Uiso 1 1 calc R
C22 C 0.2417(4) 0.1588(9) -0.1773(3) 0.048(2) Uani 1 1 d .
H22A H 0.2087 0.1694 -0.1952 0.057 Uiso 1 1 calc R
H22B H 0.2555 0.2599 -0.1720 0.057 Uiso 1 1 calc R
C23 C 0.2316(4) 0.0891(9) -0.1248(3) 0.049(2) Uani 1 1 d .
H23A H 0.2152 -0.0090 -0.1294 0.058 Uiso 1 1 calc R
H23B H 0.2644 0.0732 -0.1071 0.058 Uiso 1 1 calc R
C24 C 0.1975(4) 0.1867(10) -0.0918(3) 0.053(2) Uani 1 1 d .
H24A H 0.2150 0.2826 -0.0859 0.063 Uiso 1 1 calc R
H24B H 0.1657 0.2079 -0.1108 0.063 Uiso 1 1 calc R
C25 C 0.1837(3) 0.1208(9) -0.0413(3) 0.044(2) Uani 1 1 d .
H25A H 0.1640 0.0289 -0.0476 0.053 Uiso 1 1 calc R
H25B H 0.1609 0.1912 -0.0235 0.053 Uiso 1 1 calc R
C26 C 0.2280(3) 0.0823(9) -0.0052(3) 0.044(2) Uani 1 1 d .
H26A H 0.2494 0.0045 -0.0211 0.053 Uiso 1 1 calc R
H26B H 0.2495 0.1716 -0.0003 0.053 Uiso 1 1 calc R
C27 C 0.2098(3) 0.0278(8) 0.0464(3) 0.0408(19) Uani 1 1 d .
H27A H 0.1837 -0.0500 0.0413 0.049 Uiso 1 1 calc R
H27B H 0.1936 0.1113 0.0649 0.049 Uiso 1 1 calc R
C28 C 0.2532(3) -0.0355(8) 0.0793(3) 0.042(2) Uani 1 1 d .
H28A H 0.2788 0.0428 0.0856 0.050 Uiso 1 1 calc R
H28B H 0.2701 -0.1178 0.0608 0.050 Uiso 1 1 calc R
C29 C 0.2324(3) -0.0930(8) 0.1304(3) 0.0408(19) Uani 1 1 d .
H29A H 0.2235 -0.0075 0.1523 0.049 Uiso 1 1 calc R
H29B H 0.2010 -0.1510 0.1242 0.049 Uiso 1 1 calc R
O30 O 0.2692(2) -0.1858(6) 0.1566(2) 0.0407(13) Uani 1 1 d .
C31 C 0.3077(3) -0.1180(8) 0.1826(3) 0.0360(18) Uani 1 1 d .
C32 C 0.3124(3) 0.0343(8) 0.1905(3) 0.0363(17) Uani 1 1 d .
H32A H 0.2875 0.1000 0.1771 0.044 Uiso 1 1 calc R
C33 C 0.3531(3) 0.0908(8) 0.2178(3) 0.0373(18) Uani 1 1 d .
H33A H 0.3561 0.1951 0.2223 0.045 Uiso 1 1 calc R
C34 C 0.3894(3) -0.0019(8) 0.2385(3) 0.0358(18) Uani 1 1 d .
C35 C 0.3835(3) -0.1567(8) 0.2324(3) 0.0407(19) Uani 1 1 d .
H35A H 0.4072 -0.2228 0.2477 0.049 Uiso 1 1 calc R
C36 C 0.3437(3) -0.2120(8) 0.2045(3) 0.042(2) Uani 1 1 d .
H36A H 0.3406 -0.3163 0.1999 0.050 Uiso 1 1 calc R

loop_
_atom_site_aniso_label
_atom_site_aniso_U_11
_atom_site_aniso_U_22
_atom_site_aniso_U_33
_atom_site_aniso_U_23
_atom_site_aniso_U_13
_atom_site_aniso_U_12
Zn1 0.0405(7) 0.0243(6) 0.0434(7) -0.0010(4) -0.0002(4) -0.0012(4)
Cl1 0.0557(14) 0.0278(10) 0.0553(12) -0.0029(9) 0.0069(10) 0.0015(9)
Cl2 0.0450(13) 0.0334(10) 0.0533(13) 0.0018(10) 0.0042(10) -0.0029(9)
C1 0.043(5) 0.041(4) 0.040(4) 0.004(4) 0.004(4) -0.005(4)
S2 0.0444(14) 0.0388(11) 0.0488(12) 0.0083(10) -0.0037(9) -0.0044(9)
C3 0.050(6) 0.025(4) 0.059(5) 0.013(4) 0.008(4) 0.004(3)
C4 0.045(6) 0.026(4) 0.067(6) -0.004(4) 0.029(4) -0.006(3)
N5 0.043(4) 0.026(3) 0.042(4) 0.005(3) 0.009(3) -0.006(3)
C6 0.038(5) 0.050(5) 0.047(5) -0.004(4) 0.011(4) -0.002(4)
C7 0.061(7) 0.051(6) 0.055(5) -0.017(4) 0.010(4) -0.016(5)
C8 0.076(8) 0.030(4) 0.065(6) -0.011(4) 0.027(6) -0.009(4)
C9 0.060(6) 0.031(4) 0.057(6) -0.003(4) 0.025(5) -0.005(4)
C10 0.051(6) 0.044(5) 0.048(5) 0.001(4) -0.003(4) 0.005(4)
S11 0.0559(15) 0.0345(11) 0.0446(12) -0.0011(9) -0.0070(10) 0.0063(9)
C12 0.039(5) 0.044(5) 0.051(5) -0.001(4) 0.008(4) 0.001(4)
C13 0.029(5) 0.034(4) 0.044(4) 0.004(4) 0.006(3) 0.005(3)
C14 0.037(5) 0.037(4) 0.049(5) 0.002(4) 0.008(4) -0.002(3)
C15 0.044(5) 0.032(4) 0.042(4) -0.004(4) 0.007(4) 0.003(3)
C16 0.042(5) 0.037(4) 0.034(4) -0.003(4) 0.002(3) 0.000(4)
C17 0.045(5) 0.046(5) 0.044(4) 0.005(4) 0.005(4) 0.008(4)
C18 0.056(6) 0.033(4) 0.036(4) -0.001(4) 0.006(4) 0.001(4)
O19 0.068(4) 0.026(3) 0.042(3) 0.005(2) -0.005(3) -0.010(3)
C20 0.065(7) 0.041(5) 0.047(5) -0.002(4) 0.005(4) -0.006(4)
C21 0.074(7) 0.035(4) 0.037(4) 0.001(4) -0.005(4) -0.013(4)
C22 0.052(6) 0.048(5) 0.043(5) 0.001(4) -0.007(4) -0.008(4)
C23 0.069(7) 0.035(4) 0.041(4) 0.005(4) -0.003(4) 0.010(4)
C24 0.062(7) 0.042(5) 0.055(5) 0.003(4) -0.003(5) 0.008(4)
C25 0.042(5) 0.037(4) 0.054(5) -0.009(4) 0.004(4) 0.002(4)
C26 0.034(5) 0.045(5) 0.054(5) 0.004(4) -0.014(4) -0.005(4)
C27 0.049(5) 0.028(4) 0.045(4) -0.002(4) -0.006(4) -0.006(3)
C28 0.056(6) 0.031(4) 0.039(4) -0.004(4) -0.002(4) -0.002(4)
C29 0.034(5) 0.035(4) 0.054(5) 0.007(4) -0.009(4) 0.003(3)
O30 0.038(3) 0.036(3) 0.048(3) 0.000(3) -0.007(3) -0.005(2)
C31 0.036(5) 0.031(4) 0.042(4) -0.003(3) -0.001(3) -0.002(3)
C32 0.034(5) 0.031(4) 0.044(4) -0.002(3) 0.004(3) -0.004(3)
C33 0.050(5) 0.023(3) 0.040(4) 0.003(3) 0.006(4) -0.002(3)
C34 0.039(5) 0.035(4) 0.033(4) 0.003(3) 0.006(3) -0.006(3)
C35 0.037(5) 0.034(4) 0.051(5) 0.004(4) -0.002(4) 0.004(4)
C36 0.050(6) 0.028(4) 0.048(5) 0.000(4) 0.012(4) -0.002(3)

loop_
_atom_type_symbol
_atom_type_description
_atom_type_scat_dispersion_real
_atom_type_scat_dispersion_imag
_atom_type_scat_source
C C 0.0033 0.0016 'International Tables Vol C Tables 4.2.6.8 and 6.1.1.4'
H H 0.0000 0.0000 'International Tables Vol C Tables 4.2.6.8 and 6.1.1.4'
N N 0.0061 0.0033 'International Tables Vol C Tables 4.2.6.8 and 6.1.1.4'
O O 0.0106 0.0060 'International Tables Vol C Tables 4.2.6.8 and 6.1.1.4'
S S 0.1246 0.1234 'International Tables Vol C Tables 4.2.6.8 and 6.1.1.4'
Cl Cl 0.1484 0.1585 'International Tables Vol C Tables 4.2.6.8 and 6.1.1.4'
Zn Zn 0.2839 1.4301 'International Tables Vol C Tables 4.2.6.8 and 6.1.1.4'

loop_
_geom_angle_atom_site_label_1
_geom_angle_atom_site_label_2
_geom_angle_atom_site_label_3
_geom_angle
N5 Zn1 Cl1 124.38(19)
N5 Zn1 Cl2 109.47(19)
Cl1 Zn1 Cl2 125.73(8)
N5 Zn1 S2 81.03(18)
Cl1 Zn1 S2 101.02(8)
Cl2 Zn1 S2 92.88(8)
N5 Zn1 S11 79.77(18)
Cl1 Zn1 S11 88.57(8)
Cl2 Zn1 S11 94.98(8)
S2 Zn1 S11 160.73(7)
C34 C1 S2 115.5(5)
C34 C1 H1A 108.4
S2 C1 H1A 108.4
C34 C1 H1B 108.4
S2 C1 H1B 108.4
H1A C1 H1B 107.5
C3 S2 C1 103.4(4)
C3 S2 Zn1 90.5(3)
C1 S2 Zn1 114.7(3)
C4 C3 S2 115.3(6)
C4 C3 H3A 108.5
S2 C3 H3A 108.5
C4 C3 H3B 108.5
S2 C3 H3B 108.5
H3A C3 H3B 107.5
N5 C4 C9 122.4(9)
N5 C4 C3 117.4(7)
C9 C4 C3 120.1(9)
C4 N5 C6 119.5(7)
C4 N5 Zn1 119.9(6)
C6 N5 Zn1 120.4(5)
N5 C6 C7 120.3(8)
N5 C6 C10 116.8(7)
C7 C6 C10 122.9(8)
C6 C7 C8 118.6(9)
C6 C7 H7A 120.7
C8 C7 H7A 120.7
C9 C8 C7 119.9(8)
C9 C8 H8A 120.1
C7 C8 H8A 120.1
C8 C9 C4 119.2(9)
C8 C9 H9A 120.4
C4 C9 H9A 120.4
C6 C10 S11 114.4(6)
C6 C10 H10A 108.7
S11 C10 H10A 108.7
C6 C10 H10B 108.7
S11 C10 H10B 108.7
H10A C10 H10B 107.6
C10 S11 C12 99.6(4)
C10 S11 Zn1 87.6(3)
C12 S11 Zn1 111.6(3)
C13 C12 S11 111.0(6)
C13 C12 H12A 109.4
S11 C12 H12A 109.4
C13 C12 H12B 109.4
S11 C12 H12B 109.4
H12A C12 H12B 108.0
C18 C13 C14 118.1(8)
C18 C13 C12 120.0(7)
C14 C13 C12 121.9(7)
C13 C14 C15 121.1(8)
C13 C14 H14A 119.5
C15 C14 H14A 119.5
C16 C15 C14 120.7(7)
C16 C15 H15A 119.6
C14 C15 H15A 119.6
O19 C16 C17 115.7(7)
O19 C16 C15 125.8(7)
C17 C16 C15 118.5(7)
C16 C17 C18 120.4(8)
C16 C17 H17A 119.8
C18 C17 H17A 119.8
C13 C18 C17 121.1(7)
C13 C18 H18A 119.4
C17 C18 H18A 119.4
C16 O19 C20 119.2(6)
O19 C20 C21 106.4(7)
O19 C20 H20A 110.5
C21 C20 H20A 110.5
O19 C20 H20B 110.5
C21 C20 H20B 110.5
H20A C20 H20B 108.6
C22 C21 C20 113.3(7)
C22 C21 H21A 108.9
C20 C21 H21A 108.9
C22 C21 H21B 108.9
C20 C21 H21B 108.9
H21A C21 H21B 107.7
C21 C22 C23 116.6(7)
C21 C22 H22A 108.1
C23 C22 H22A 108.1
C21 C22 H22B 108.1
C23 C22 H22B 108.1
H22A C22 H22B 107.3
C24 C23 C22 112.1(7)
C24 C23 H23A 109.2
C22 C23 H23A 109.2
C24 C23 H23B 109.2
C22 C23 H23B 109.2
H23A C23 H23B 107.9
C25 C24 C23 114.6(7)
C25 C24 H24A 108.6
C23 C24 H24A 108.6
C25 C24 H24B 108.6
C23 C24 H24B 108.6
H24A C24 H24B 107.6
C24 C25 C26 116.9(8)
C24 C25 H25A 108.1
C26 C25 H25A 108.1
C24 C25 H25B 108.1
C26 C25 H25B 108.1
H25A C25 H25B 107.3
C27 C26 C25 112.6(7)
C27 C26 H26A 109.1
C25 C26 H26A 109.1
C27 C26 H26B 109.1
C25 C26 H26B 109.1
H26A C26 H26B 107.8
C26 C27 C28 112.8(7)
C26 C27 H27A 109.0
C28 C27 H27A 109.0
C26 C27 H27B 109.0
C28 C27 H27B 109.0
H27A C27 H27B 107.8
C27 C28 C29 110.5(7)
C27 C28 H28A 109.5
C29 C28 H28A 109.5
C27 C28 H28B 109.5
C29 C28 H28B 109.5
H28A C28 H28B 108.1
O30 C29 C28 111.7(7)
O30 C29 H29A 109.3
C28 C29 H29A 109.3
O30 C29 H29B 109.3
C28 C29 H29B 109.3
H29A C29 H29B 107.9
C31 O30 C29 118.3(6)
O30 C31 C32 125.5(7)
O30 C31 C36 116.0(7)
C32 C31 C36 118.4(7)
C33 C32 C31 120.5(7)
C33 C32 H32A 119.7
C31 C32 H32A 119.7
C34 C33 C32 121.1(7)
C34 C33 H33A 119.5
C32 C33 H33A 119.5
C33 C34 C35 118.5(7)
C33 C34 C1 121.0(7)
C35 C34 C1 120.5(7)
C36 C35 C34 120.2(7)
C36 C35 H35A 119.9
C34 C35 H35A 119.9
C35 C36 C31 121.2(7)
C35 C36 H36A 119.4
C31 C36 H36A 119.4

loop_
_geom_bond_atom_site_label_1
_geom_bond_atom_site_label_2
_geom_bond_distance
Zn1 N5 2.096(6)
Zn1 Cl1 2.237(2)
Zn1 Cl2 2.252(2)
Zn1 S2 2.529(2)
Zn1 S11 2.651(2)
C1 C34 1.516(11)
C1 S2 1.846(8)
C1 H1A 0.9900
C1 H1B 0.9900
S2 C3 1.804(8)
C3 C4 1.513(13)
C3 H3A 0.9900
C3 H3B 0.9900
C4 N5 1.341(11)
C4 C9 1.382(11)
N5 C6 1.371(11)
C6 C7 1.378(12)
C6 C10 1.482(12)
C7 C8 1.430(14)
C7 H7A 0.9500
C8 C9 1.341(16)
C8 H8A 0.9500
C9 H9A 0.9500
C10 S11 1.807(9)
C10 H10A 0.9900
C10 H10B 0.9900
S11 C12 1.832(9)
C12 C13 1.490(13)
C12 H12A 0.9900
C12 H12B 0.9900
C13 C18 1.377(11)
C13 C14 1.382(11)
C14 C15 1.387(11)
C14 H14A 0.9500
C15 C16 1.386(11)
C15 H15A 0.9500
C16 O19 1.355(9)
C16 C17 1.374(11)
C17 C18 1.401(12)
C17 H17A 0.9500
C18 H18A 0.9500
O19 C20 1.435(9)
C20 C21 1.544(13)
C20 H20A 0.9900
C20 H20B 0.9900
C21 C22 1.513(12)
C21 H21A 0.9900
C21 H21B 0.9900
C22 C23 1.539(11)
C22 H22A 0.9900
C22 H22B 0.9900
C23 C24 1.525(12)
C23 H23A 0.9900
C23 H23B 0.9900
C24 C25 1.497(12)
C24 H24A 0.9900
C24 H24B 0.9900
C25 C26 1.540(11)
C25 H25A 0.9900
C25 H25B 0.9900
C26 C27 1.518(11)
C26 H26A 0.9900
C26 H26B 0.9900
C27 C28 1.538(11)
C27 H27A 0.9900
C27 H27B 0.9900
C28 C29 1.538(11)
C28 H28A 0.9900
C28 H28B 0.9900
C29 O30 1.450(9)
C29 H29A 0.9900
C29 H29B 0.9900
O30 C31 1.365(9)
C31 C32 1.393(10)
C31 C36 1.393(11)
C32 C33 1.384(11)
C32 H32A 0.9500
C33 C34 1.378(11)
C33 H33A 0.9500
C34 C35 1.412(10)
C35 C36 1.370(12)
C35 H35A 0.9500
C36 H36A 0.9500

loop_
_geom_torsion_atom_site_label_1
_geom_torsion_atom_site_label_2
_geom_torsion_atom_site_label_3
_geom_torsion_atom_site_label_4
_geom_torsion
C34 C1 S2 C3 -51.6(7)
C34 C1 S2 Zn1 45.3(7)
N5 Zn1 S2 C3 29.5(4)
Cl1 Zn1 S2 C3 152.9(3)
Cl2 Zn1 S2 C3 -79.8(3)
S11 Zn1 S2 C3 34.2(4)
N5 Zn1 S2 C1 -75.6(3)
Cl1 Zn1 S2 C1 47.9(3)
Cl2 Zn1 S2 C1 175.2(3)
S11 Zn1 S2 C1 -70.8(4)
C1 S2 C3 C4 76.8(6)
Zn1 S2 C3 C4 -38.8(6)
S2 C3 C4 N5 30.1(9)
S2 C3 C4 C9 -152.8(6)
C9 C4 N5 C6 1.8(11)
C3 C4 N5 C6 178.9(7)
C9 C4 N5 Zn1 -173.2(6)
C3 C4 N5 Zn1 3.8(9)
Cl1 Zn1 N5 C4 -120.7(5)
Cl2 Zn1 N5 C4 66.5(6)
S2 Zn1 N5 C4 -23.4(5)
S11 Zn1 N5 C4 158.2(6)
Cl1 Zn1 N5 C6 64.3(6)
Cl2 Zn1 N5 C6 -108.6(6)
S2 Zn1 N5 C6 161.5(6)
S11 Zn1 N5 C6 -16.9(5)
C4 N5 C6 C7 -1.8(11)
Zn1 N5 C6 C7 173.3(6)
C4 N5 C6 C10 176.1(7)
Zn1 N5 C6 C10 -8.9(9)
N5 C6 C7 C8 -0.1(13)
C10 C6 C7 C8 -177.8(8)
C6 C7 C8 C9 1.9(14)
C7 C8 C9 C4 -1.9(14)
N5 C4 C9 C8 0.0(13)
C3 C4 C9 C8 -176.9(8)
N5 C6 C10 S11 44.8(9)
C7 C6 C10 S11 -137.5(8)
C6 C10 S11 C12 65.7(7)
C6 C10 S11 Zn1 -45.7(6)
N5 Zn1 S11 C10 29.8(3)
Cl1 Zn1 S11 C10 -95.6(3)
Cl2 Zn1 S11 C10 138.7(3)
S2 Zn1 S11 C10 25.0(4)
N5 Zn1 S11 C12 -69.6(3)
Cl1 Zn1 S11 C12 165.1(3)
Cl2 Zn1 S11 C12 39.4(3)
S2 Zn1 S11 C12 -74.4(4)
C10 S11 C12 C13 63.9(6)
Zn1 S11 C12 C13 155.1(5)
S11 C12 C13 C18 70.7(9)
S11 C12 C13 C14 -105.6(8)
C18 C13 C14 C15 -0.2(12)
C12 C13 C14 C15 176.2(7)
C13 C14 C15 C16 -0.2(12)
C14 C15 C16 O19 -179.2(8)
C14 C15 C16 C17 0.9(12)
O19 C16 C17 C18 178.8(8)
C15 C16 C17 C18 -1.2(12)
C14 C13 C18 C17 -0.2(12)
C12 C13 C18 C17 -176.6(8)
C16 C17 C18 C13 0.9(12)
C17 C16 O19 C20 -173.5(7)
C15 C16 O19 C20 6.6(12)
C16 O19 C20 C21 148.2(7)
O19 C20 C21 C22 -57.5(8)
C20 C21 C22 C23 -53.3(10)
C21 C22 C23 C24 176.4(8)
C22 C23 C24 C25 176.6(8)
C23 C24 C25 C26 59.5(11)
C24 C25 C26 C27 175.4(7)
C25 C26 C27 C28 170.2(6)
C26 C27 C28 C29 -178.4(6)
C27 C28 C29 O30 165.6(6)
C28 C29 O30 C31 79.2(8)
C29 O30 C31 C32 6.6(11)
C29 O30 C31 C36 -176.3(7)
O30 C31 C32 C33 179.7(7)
C36 C31 C32 C33 2.6(11)
C31 C32 C33 C34 -1.2(11)
C32 C33 C34 C35 -1.6(11)
C32 C33 C34 C1 177.8(7)
S2 C1 C34 C33 -85.3(8)
S2 C1 C34 C35 94.1(8)
C33 C34 C35 C36 3.0(11)
C1 C34 C35 C36 -176.4(7)
C34 C35 C36 C31 -1.5(12)
O30 C31 C36 C35 -178.6(7)
C32 C31 C36 C35 -1.3(12)
